data_4127663
loop_
_publ_author_name
'Oki, Kosuke'
'Takase, Masayoshi'
'Mori, Shigeki'
'Uno, Hidemitsu'

_publ_section_title
;
 Synthesis and Isolation of Antiaromatic Expanded Azacoronene via
 Intramolecular Vilsmeier-Type Reaction.
;
_journal_issue 41
_journal_name_full 'Journal of the American Chemical Society'
_journal_page_first 16255
_journal_page_last 16259
_journal_paper_doi 10.1021/jacs.9b09260
_journal_volume 141
_journal_year 2019
_chemical_formula_moiety 'C61 H65 N6, C7 H8 O, F6 Sb '
_chemical_formula_sum 'C68 H73 F6 N6 O Sb'
_chemical_formula_weight 1226.10
_space_group_crystal_system orthorhombic
_space_group_IT_number 19
_space_group_name_Hall 'P 2ac 2ab'
_space_group_name_H-M_alt 'P 21 21 21'
_symmetry_space_group_name_Hall 'P 2ac 2ab'
_symmetry_space_group_name_H-M 'P 21 21 21'
_atom_sites_solution_hydrogens geom
_atom_sites_solution_primary direct
_atom_sites_solution_secondary difmap
_cell_angle_alpha 90.0000
_cell_angle_beta 90.0000
_cell_angle_gamma 90.0000
_cell_formula_units_Z 4
_cell_length_a 13.0245(3)
_cell_length_b 15.0943(3)
_cell_length_c 29.3272(6)
_cell_measurement_reflns_used 40643
_cell_measurement_temperature 100
_cell_measurement_theta_max 31.05
_cell_measurement_theta_min 1.89
_cell_volume 5765.6(2)
_computing_cell_refinement 'CrysAlisPro 1.171.39.46 (Rigaku OD, 2018)'
_computing_data_collection 'CrystalClear (Rigaku Inc., 2008)'
_computing_data_reduction 'CrysAlisPro 1.171.39.46 (Rigaku OD, 2018)'
_computing_molecular_graphics 'CrystalStructure 4.3.2 (Rigaku, 2019)'
_computing_publication_material 'CrystalStructure 4.3.2 (Rigaku, 2019)'
_computing_structure_refinement 'SHELXL Version 2018/3 (Sheldrick, 2008)'
_computing_structure_solution 'SHELXT Version 2014/5 (Sheldrick, 2014)'
_diffrn_ambient_temperature 100
_diffrn_detector_area_resol_mean 7.111
_diffrn_measured_fraction_theta_full 0.999
_diffrn_measured_fraction_theta_max 0.999
_diffrn_measurement_device_type 'Rigaku Varimax with Saturn'
_diffrn_measurement_method '\w scans'
_diffrn_radiation_type 'Mo K\a'
_diffrn_radiation_wavelength 0.71073
_diffrn_reflns_av_R_equivalents 0.0932
_diffrn_reflns_av_unetI/netI 0.0604
_diffrn_reflns_Laue_measured_fraction_full 0.999
_diffrn_reflns_Laue_measured_fraction_max 0.999
_diffrn_reflns_limit_h_max 16
_diffrn_reflns_limit_h_min -16
_diffrn_reflns_limit_k_max 19
_diffrn_reflns_limit_k_min -19
_diffrn_reflns_limit_l_max 38
_diffrn_reflns_limit_l_min -38
_diffrn_reflns_number 96315
_diffrn_reflns_point_group_measured_fraction_full 0.999
_diffrn_reflns_point_group_measured_fraction_max 1.000
_diffrn_reflns_theta_full 25.242
_diffrn_reflns_theta_max 27.498
_diffrn_reflns_theta_min 1.517
_diffrn_standards_number 0
_exptl_absorpt_coefficient_mu 0.548
_exptl_absorpt_correction_T_max 0.978
_exptl_absorpt_correction_T_min 0.854
_exptl_absorpt_correction_type multi-scan
_exptl_absorpt_process_details
;
CrysAlisPro 1.171.39.46 (Rigaku Oxford Diffraction, 2018)
Empirical absorption correction using spherical harmonics,
 implemented in SCALE3 ABSPACK scaling algorithm.
;
_exptl_crystal_colour brown
_exptl_crystal_density_diffrn 1.412
_exptl_crystal_density_method 'not measured'
_exptl_crystal_description needle
_exptl_crystal_F_000 2544.00
_exptl_crystal_size_max 0.150
_exptl_crystal_size_mid 0.080
_exptl_crystal_size_min 0.040
_refine_diff_density_max 1.24
_refine_diff_density_min -0.50
_refine_ls_abs_structure_details
;
 No quotients, so Flack parameter determined by classical intensity fit
;
_refine_ls_abs_structure_Flack 0.00000
_refine_ls_extinction_method none
_refine_ls_goodness_of_fit_ref 1.037
_refine_ls_hydrogen_treatment mixed
_refine_ls_number_parameters 922
_refine_ls_number_reflns 13234
_refine_ls_number_restraints 955
_refine_ls_R_factor_all 0.0597
_refine_ls_R_factor_gt 0.0476
_refine_ls_shift/su_max 0.001
_refine_ls_structure_factor_coef Fsqd
_refine_ls_weighting_details 'w = 1/[\s^2^(Fo^2^)+(0.0386P)^2^+5.5089P] where P=(Fo^2^+2Fc^2^)/3'
_refine_ls_weighting_scheme calc
_refine_ls_wR_factor_gt 0.0934
_refine_ls_wR_factor_ref 0.0981
_reflns_Friedel_coverage 0.820
_reflns_Friedel_fraction_full 1.000
_reflns_Friedel_fraction_max 1.000
_reflns_number_gt 11467
_reflns_number_total 13234
_reflns_threshold_expression F^2^>2.0\s(F^2^)
_cod_data_source_file ja9b09260_si_002.cif
_cod_data_source_block xcalibur
_cod_database_code 4127663

loop_
_space_group_symop_id
_space_group_symop_operation_xyz
1 +X,+Y,+Z
2 1/2-X,-Y,1/2+Z
3 1/2+X,1/2-Y,-Z
4 -X,1/2+Y,1/2-Z

loop_
_atom_site_label
_atom_site_type_symbol
_atom_site_fract_x
_atom_site_fract_y
_atom_site_fract_z
_atom_site_U_iso_or_equiv
_atom_site_adp_type
_atom_site_occupancy
_atom_site_site_symmetry_order
_atom_site_calc_flag
_atom_site_refinement_flags_posn
_atom_site_refinement_flags_adp
_atom_site_refinement_flags_occupancy
_atom_site_disorder_assembly
_atom_site_disorder_group
O1 O 0.2875(6) 0.3128(5) 0.5628(3) 0.0282(11) Uani 0.631(5) 1 d D U P A 1
C62 C 0.2920(6) 0.2379(6) 0.5372(3) 0.0274(9) Uani 0.631(5) 1 d D U P A 1
C63 C 0.2961(12) 0.1508(11) 0.5543(4) 0.0285(11) Uani 0.631(5) 1 d D U P A 1
H63 H 0.295672 0.140932 0.586278 0.034 Uiso 0.631(5) 1 calc R U P A 1
C64 C 0.3007(7) 0.0805(6) 0.5250(3) 0.0293(11) Uani 0.631(5) 1 d D U P A 1
H64 H 0.306315 0.023345 0.538346 0.035 Uiso 0.631(5) 1 calc R U P A 1
C65 C 0.2980(13) 0.0840(8) 0.4800(4) 0.0239(12) Uani 0.631(5) 1 d D U P A 1
H65 H 0.298134 0.032948 0.460999 0.029 Uiso 0.631(5) 1 calc R U P A 1
C66 C 0.2947(7) 0.1762(6) 0.4622(3) 0.0275(10) Uani 0.631(5) 1 d D U P A 1
H66 H 0.294879 0.184603 0.430079 0.033 Uiso 0.631(5) 1 calc R U P A 1
C67 C 0.2916(13) 0.2485(8) 0.4892(3) 0.0275(10) Uani 0.631(5) 1 d D U P A 1
H67 H 0.289169 0.306081 0.476125 0.033 Uiso 0.631(5) 1 calc R U P A 1
C68 C 0.2803(7) 0.3055(6) 0.6103(3) 0.0281(16) Uani 0.631(5) 1 d D U P A 1
H68A H 0.221061 0.268529 0.618225 0.042 Uiso 0.631(5) 1 calc R U P A 1
H68B H 0.271580 0.364600 0.623646 0.042 Uiso 0.631(5) 1 calc R U P A 1
H68C H 0.343053 0.278400 0.622302 0.042 Uiso 0.631(5) 1 calc R U P A 1
O2 O 0.300(2) 0.0998(13) 0.4754(7) 0.0257(13) Uani 0.242(6) 1 d D U P B 2
C162 C 0.298(2) 0.1623(15) 0.5121(7) 0.0274(10) Uani 0.242(6) 1 d D U P B 2
C163 C 0.293(4) 0.143(2) 0.5593(9) 0.0283(11) Uani 0.242(6) 1 d D U P B 2
H163 H 0.295587 0.083356 0.568801 0.034 Uiso 0.242(6) 1 calc R U P B 2
C164 C 0.286(2) 0.2070(14) 0.5914(7) 0.0283(12) Uani 0.242(6) 1 d D U P B 2
H164 H 0.276810 0.189705 0.622271 0.034 Uiso 0.242(6) 1 calc R U P B 2
C165 C 0.292(2) 0.2950(16) 0.5813(9) 0.0282(12) Uani 0.242(6) 1 d D U P B 2
H165 H 0.296011 0.339437 0.604160 0.034 Uiso 0.242(6) 1 calc R U P B 2
C166 C 0.290(2) 0.3150(16) 0.5341(8) 0.0278(12) Uani 0.242(6) 1 d D U P B 2
H166 H 0.285078 0.375457 0.525405 0.033 Uiso 0.242(6) 1 calc R U P B 2
C167 C 0.295(3) 0.2535(16) 0.5009(8) 0.0271(11) Uani 0.242(6) 1 d D U P B 2
H167 H 0.296880 0.271380 0.469821 0.033 Uiso 0.242(6) 1 calc R U P B 2
C168 C 0.3091(18) 0.0228(14) 0.4930(8) 0.032(3) Uani 0.242(6) 1 d D U P B 2
H16A H 0.369074 0.021863 0.513177 0.048 Uiso 0.242(6) 1 calc R U P B 2
H16B H 0.318088 -0.021134 0.468733 0.048 Uiso 0.242(6) 1 calc R U P B 2
H16C H 0.247310 0.008549 0.510640 0.048 Uiso 0.242(6) 1 calc R U P B 2
O3 O 0.293(2) 0.2700(18) 0.4467(8) 0.0244(14) Uani 0.127(5) 1 d D U P C 3
C262 C 0.290(6) 0.254(3) 0.4953(10) 0.0271(11) Uani 0.127(5) 1 d D U P C 3
C263 C 0.290(4) 0.172(3) 0.5197(12) 0.0274(10) Uani 0.127(5) 1 d D U P C 3
H263 H 0.286837 0.119003 0.502433 0.033 Uiso 0.127(5) 1 calc R U P C 3
C264 C 0.293(4) 0.165(3) 0.5666(12) 0.0281(12) Uani 0.127(5) 1 d D U P C 3
H264 H 0.299899 0.107954 0.579812 0.034 Uiso 0.127(5) 1 calc R U P C 3
C265 C 0.286(4) 0.236(3) 0.5944(11) 0.0282(12) Uani 0.127(5) 1 d D U P C 3
H265 H 0.293174 0.234574 0.626662 0.034 Uiso 0.127(5) 1 calc R U P C 3
C266 C 0.267(4) 0.316(3) 0.5675(12) 0.0280(12) Uani 0.127(5) 1 d D U P C 3
H266 H 0.230608 0.362333 0.581788 0.034 Uiso 0.127(5) 1 calc R U P C 3
C267 C 0.297(4) 0.328(2) 0.5243(11) 0.0278(12) Uani 0.127(5) 1 d D U P C 3
H267 H 0.321880 0.383914 0.513796 0.033 Uiso 0.127(5) 1 calc R U P C 3
C268 C 0.306(3) 0.188(2) 0.4307(14) 0.030(2) Uani 0.127(5) 1 d D U P C 3
H26A H 0.373787 0.182602 0.416717 0.045 Uiso 0.127(5) 1 calc R U P C 3
H26B H 0.252879 0.175229 0.407774 0.045 Uiso 0.127(5) 1 calc R U P C 3
H26C H 0.299759 0.145247 0.455796 0.045 Uiso 0.127(5) 1 calc R U P C 3
Sb1 Sb 0.21223(3) 0.33218(2) 0.77099(2) 0.01976(9) Uani 1 1 d . . . . .
F1 F 0.0750(3) 0.3345(4) 0.75188(13) 0.0629(13) Uani 1 1 d . . . . .
F2 F 0.1671(3) 0.3471(2) 0.83130(10) 0.0339(8) Uani 1 1 d . . . . .
F3 F 0.2036(4) 0.2097(2) 0.77839(12) 0.0488(10) Uani 1 1 d . . . . .
F4 F 0.2555(3) 0.3178(3) 0.71052(10) 0.0396(10) Uani 1 1 d . . . . .
F5 F 0.2236(5) 0.4533(2) 0.76411(15) 0.0738(15) Uani 1 1 d . . . . .
F6 F 0.3471(3) 0.3259(3) 0.79219(11) 0.0483(10) Uani 1 1 d . . . . .
N1 N 0.5549(3) 0.1741(3) 0.57826(12) 0.0117(8) Uani 1 1 d . . . . .
N2 N 0.5624(3) 0.0993(3) 0.49286(13) 0.0103(8) Uani 1 1 d . . . . .
N3 N 0.5230(3) 0.2307(3) 0.41216(13) 0.0113(8) Uani 1 1 d . . . . .
N4 N 0.5321(3) 0.4075(3) 0.43487(14) 0.0123(9) Uani 1 1 d . . . . .
N5 N 0.5443(3) 0.4650(3) 0.52134(14) 0.0134(9) Uani 1 1 d . . . . .
N6 N 0.5478(3) 0.3500(3) 0.59276(13) 0.0133(9) Uani 1 1 d . . . . .
C1 C 0.5491(4) 0.2277(3) 0.54013(16) 0.0102(10) Uani 1 1 d . . . . .
C2 C 0.5469(4) 0.1919(3) 0.49583(15) 0.0102(9) Uani 1 1 d . . . . .
C3 C 0.5383(4) 0.2525(3) 0.45869(16) 0.0113(10) Uani 1 1 d . . . . .
C4 C 0.5369(4) 0.3430(3) 0.46884(14) 0.0114(9) Uani 1 1 d . . . . .
C5 C 0.5413(4) 0.3754(3) 0.51269(16) 0.0106(10) Uani 1 1 d . . . . .
C6 C 0.5463(3) 0.3172(3) 0.54869(15) 0.0112(10) Uani 1 1 d . . . . .
C7 C 0.5417(4) 0.2021(3) 0.62339(17) 0.0149(10) Uani 1 1 d . . . . .
C8 C 0.5394(4) 0.1241(3) 0.64945(17) 0.0170(11) Uani 1 1 d . . . . .
C9 C 0.5523(4) 0.0501(3) 0.61998(17) 0.0149(11) Uani 1 1 d . . . . .
C10 C 0.5645(4) 0.0834(3) 0.57564(16) 0.0132(11) Uani 1 1 d . . . . .
C11 C 0.5864(4) 0.0494(3) 0.53150(16) 0.0121(10) Uani 1 1 d . . . . .
C12 C 0.6343(4) -0.0296(3) 0.51678(16) 0.0129(10) Uani 1 1 d . . . . .
C13 C 0.6320(4) -0.0312(3) 0.46957(16) 0.0130(10) Uani 1 1 d . . . . .
C14 C 0.5831(4) 0.0476(3) 0.45384(16) 0.0117(10) Uani 1 1 d . . . . .
C15 C 0.5457(4) 0.0671(3) 0.40972(16) 0.0104(10) Uani 1 1 d . . . . .
C16 C 0.5066(4) 0.1460(3) 0.39249(16) 0.0116(10) Uani 1 1 d . . . . .
C17 C 0.4576(4) 0.1618(4) 0.34940(15) 0.0127(9) Uani 1 1 d . . . . .
C18 C 0.4525(4) 0.2520(3) 0.34199(16) 0.0152(10) Uani 1 1 d . . . . .
C19 C 0.4987(4) 0.2951(3) 0.38016(16) 0.0123(10) Uani 1 1 d . . . . .
C20 C 0.5171(4) 0.3859(3) 0.38913(16) 0.0126(10) Uani 1 1 d . . . . .
C21 C 0.5256(4) 0.4661(3) 0.36489(17) 0.0137(10) Uani 1 1 d . . . . .
C22 C 0.5418(4) 0.5342(3) 0.39716(17) 0.0135(10) Uani 1 1 d . . . . .
C23 C 0.5446(4) 0.4974(3) 0.44076(17) 0.0122(10) Uani 1 1 d . . . . .
C24 C 0.5519(4) 0.5295(3) 0.48780(16) 0.0133(10) Uani 1 1 d . . . . .
C25 C 0.5634(4) 0.6096(3) 0.51068(18) 0.0156(11) Uani 1 1 d . . . . .
C26 C 0.5634(4) 0.5922(3) 0.55854(18) 0.0172(11) Uani 1 1 d . . . . .
C27 C 0.5519(4) 0.5015(3) 0.56501(16) 0.0142(10) Uani 1 1 d . . . . .
C28 C 0.5457(4) 0.4397(3) 0.60356(17) 0.0147(10) Uani 1 1 d . . . . .
C29 C 0.5342(4) 0.4434(3) 0.65025(17) 0.0167(11) Uani 1 1 d . . . . .
C30 C 0.5294(4) 0.3553(3) 0.66800(16) 0.0173(11) Uani 1 1 d . . . . .
C31 C 0.5389(4) 0.2965(3) 0.63166(16) 0.0142(10) Uani 1 1 d . . . . .
C32 C 0.5450(4) -0.0099(3) 0.37772(16) 0.0130(10) Uani 1 1 d . . . . .
C33 C 0.4757(4) -0.0794(3) 0.38447(17) 0.0147(11) Uani 1 1 d . . . . .
H33 H 0.430751 -0.078254 0.409979 0.018 Uiso 1 1 calc R U . . .
C34 C 0.4720(4) -0.1501(3) 0.35422(17) 0.0196(12) Uani 1 1 d . . . . .
H34 H 0.422545 -0.195762 0.358148 0.023 Uiso 1 1 calc R U . . .
C35 C 0.5405(4) -0.1536(4) 0.31845(18) 0.0233(12) Uani 1 1 d . . . . .
H35 H 0.539210 -0.202727 0.298206 0.028 Uiso 1 1 calc R U . . .
C36 C 0.6119(5) -0.0857(4) 0.31160(17) 0.0222(12) Uani 1 1 d . . . . .
H36 H 0.659516 -0.088944 0.287114 0.027 Uiso 1 1 calc R U . . .
C37 C 0.6127(4) -0.0133(3) 0.34095(17) 0.0174(11) Uani 1 1 d . . . . .
H37 H 0.659467 0.033960 0.335923 0.021 Uiso 1 1 calc R U . . .
C38 C 0.5180(4) 0.1170(4) 0.69942(17) 0.0200(12) Uani 1 1 d . . . . .
H38A H 0.549262 0.168127 0.715373 0.024 Uiso 1 1 calc R U . . .
H38B H 0.549972 0.062307 0.711459 0.024 Uiso 1 1 calc R U . . .
C39 C 0.4029(5) 0.1151(4) 0.7092(2) 0.0282(14) Uani 1 1 d . . . . .
H39A H 0.370542 0.168009 0.696198 0.042 Uiso 1 1 calc R U . . .
H39B H 0.391533 0.113960 0.742209 0.042 Uiso 1 1 calc R U . . .
H39C H 0.372591 0.062013 0.695389 0.042 Uiso 1 1 calc R U . . .
C40 C 0.5417(4) -0.0444(3) 0.63556(18) 0.0222(12) Uani 1 1 d . . . . .
H40A H 0.527903 -0.045228 0.668760 0.027 Uiso 1 1 calc R U . . .
H40B H 0.607281 -0.075875 0.630220 0.027 Uiso 1 1 calc R U . . .
C41 C 0.4557(5) -0.0934(4) 0.6110(2) 0.0296(14) Uani 1 1 d . . . . .
H41A H 0.390843 -0.061757 0.615493 0.044 Uiso 1 1 calc R U . . .
H41B H 0.449788 -0.153541 0.623291 0.044 Uiso 1 1 calc R U . . .
H41C H 0.471320 -0.096433 0.578321 0.044 Uiso 1 1 calc R U . . .
C42 C 0.6926(4) -0.0924(3) 0.54717(17) 0.0163(11) Uani 1 1 d . . . . .
H42A H 0.721161 -0.140997 0.528377 0.020 Uiso 1 1 calc R U . . .
H42B H 0.644516 -0.118918 0.569469 0.020 Uiso 1 1 calc R U . . .
C43 C 0.7802(5) -0.0470(3) 0.57293(17) 0.0225(11) Uani 1 1 d . . . . .
H43A H 0.825113 -0.016655 0.551165 0.034 Uiso 1 1 calc R U . . .
H43B H 0.819789 -0.091591 0.589695 0.034 Uiso 1 1 calc R U . . .
H43C H 0.751684 -0.003823 0.594415 0.034 Uiso 1 1 calc R U . . .
C44 C 0.6902(4) -0.1002(3) 0.44265(16) 0.0154(11) Uani 1 1 d . . . . .
H44A H 0.658508 -0.107075 0.412171 0.018 Uiso 1 1 calc R U . . .
H44B H 0.686056 -0.158008 0.458534 0.018 Uiso 1 1 calc R U . . .
C45 C 0.8018(5) -0.0737(4) 0.43730(19) 0.0270(13) Uani 1 1 d . . . . .
H45A H 0.805958 -0.017788 0.420418 0.040 Uiso 1 1 calc R U . . .
H45B H 0.838654 -0.119987 0.420545 0.040 Uiso 1 1 calc R U . . .
H45C H 0.832856 -0.066154 0.467485 0.040 Uiso 1 1 calc R U . . .
C46 C 0.4044(4) 0.0949(3) 0.31933(17) 0.0174(11) Uani 1 1 d . . . . .
H46A H 0.447910 0.041404 0.316586 0.021 Uiso 1 1 calc R U . . .
H46B H 0.395347 0.120222 0.288449 0.021 Uiso 1 1 calc R U . . .
C47 C 0.2994(4) 0.0688(4) 0.33862(19) 0.0269(12) Uani 1 1 d . . . . .
H47A H 0.308344 0.042041 0.368814 0.040 Uiso 1 1 calc R U . . .
H47B H 0.266569 0.025928 0.318171 0.040 Uiso 1 1 calc R U . . .
H47C H 0.256039 0.121598 0.341220 0.040 Uiso 1 1 calc R U . . .
C48 C 0.3941(4) 0.2979(4) 0.30456(18) 0.0196(11) Uani 1 1 d . . . . .
H48A H 0.374(5) 0.254(4) 0.2835(19) 0.023 Uiso 1 1 d . U . . .
H48B H 0.439(4) 0.333(4) 0.2862(18) 0.023 Uiso 1 1 d . U . . .
C49 C 0.3008(4) 0.3489(4) 0.32205(18) 0.0250(12) Uani 1 1 d . . . . .
H49A H 0.257149 0.309069 0.339956 0.037 Uiso 1 1 calc R U . . .
H49B H 0.261705 0.372088 0.296121 0.037 Uiso 1 1 calc R U . . .
H49C H 0.323714 0.398148 0.341281 0.037 Uiso 1 1 calc R U . . .
C50 C 0.5292(5) 0.4789(4) 0.31422(18) 0.0185(12) Uani 1 1 d . . . . .
H50A H 0.541(5) 0.531(4) 0.310(2) 0.022 Uiso 1 1 d . U . . .
H50B H 0.469(5) 0.466(4) 0.304(2) 0.022 Uiso 1 1 d . U . . .
C51 C 0.6171(5) 0.4294(4) 0.29147(19) 0.0270(13) Uani 1 1 d . . . . .
H51A H 0.682674 0.451169 0.303467 0.040 Uiso 1 1 calc R U . . .
H51B H 0.614606 0.439169 0.258459 0.040 Uiso 1 1 calc R U . . .
H51C H 0.610799 0.365873 0.297851 0.040 Uiso 1 1 calc R U . . .
C52 C 0.5570(4) 0.6296(3) 0.38443(19) 0.0173(11) Uani 1 1 d . . . . .
H52A H 0.523(4) 0.668(4) 0.4055(18) 0.021 Uiso 1 1 d . U . . .
H52B H 0.518(4) 0.641(4) 0.3579(19) 0.021 Uiso 1 1 d . U . . .
C53 C 0.6707(4) 0.6530(4) 0.3774(2) 0.0272(13) Uani 1 1 d . . . . .
H53A H 0.708886 0.640832 0.405499 0.041 Uiso 1 1 calc R U . . .
H53B H 0.676862 0.716004 0.369742 0.041 Uiso 1 1 calc R U . . .
H53C H 0.698810 0.617219 0.352490 0.041 Uiso 1 1 calc R U . . .
C54 C 0.5705(5) 0.7014(4) 0.4919(2) 0.0254(13) Uani 1 1 d . . . . .
H54A H 0.607(5) 0.704(4) 0.463(2) 0.030 Uiso 1 1 d . U . . .
H54B H 0.613(5) 0.737(4) 0.514(2) 0.030 Uiso 1 1 d . U . . .
C55 C 0.4659(6) 0.7470(4) 0.4877(2) 0.0343(16) Uani 1 1 d . . . . .
H55A H 0.423399 0.714977 0.465588 0.051 Uiso 1 1 calc R U . . .
H55B H 0.475611 0.808194 0.477343 0.051 Uiso 1 1 calc R U . . .
H55C H 0.431644 0.747142 0.517455 0.051 Uiso 1 1 calc R U . . .
C56 C 0.5784(4) 0.6636(4) 0.59363(17) 0.0228(11) Uani 1 1 d . . . . .
H56A H 0.536365 0.649689 0.620819 0.027 Uiso 1 1 calc R U . . .
H56B H 0.553830 0.720675 0.581048 0.027 Uiso 1 1 calc R U . . .
C57 C 0.6906(5) 0.6736(4) 0.6081(2) 0.0353(15) Uani 1 1 d . . . . .
H57A H 0.713609 0.619054 0.623017 0.053 Uiso 1 1 calc R U . . .
H57B H 0.697006 0.723382 0.629344 0.053 Uiso 1 1 calc R U . . .
H57C H 0.733095 0.684829 0.581104 0.053 Uiso 1 1 calc R U . . .
C58 C 0.5253(5) 0.5241(4) 0.68084(18) 0.0228(12) Uani 1 1 d . . . . .
H58A H 0.548714 0.508157 0.711891 0.027 Uiso 1 1 calc R U . . .
H58B H 0.571309 0.571158 0.669196 0.027 Uiso 1 1 calc R U . . .
C59 C 0.4171(5) 0.5600(4) 0.6836(2) 0.0328(15) Uani 1 1 d . . . . .
H59A H 0.393021 0.575118 0.652890 0.049 Uiso 1 1 calc R U . . .
H59B H 0.416339 0.613125 0.702768 0.049 Uiso 1 1 calc R U . . .
H59C H 0.371856 0.514969 0.696833 0.049 Uiso 1 1 calc R U . . .
C60 C 0.5159(4) 0.3367(4) 0.71812(15) 0.0211(11) Uani 1 1 d . . . . .
H60A H 0.477682 0.280384 0.721579 0.025 Uiso 1 1 calc R U . . .
H60B H 0.473501 0.384337 0.731615 0.025 Uiso 1 1 calc R U . . .
C61 C 0.6161(5) 0.3298(5) 0.74506(17) 0.0329(13) Uani 1 1 d . . . . .
H61A H 0.659252 0.283309 0.731823 0.049 Uiso 1 1 calc R U . . .
H61B H 0.600691 0.315227 0.776894 0.049 Uiso 1 1 calc R U . . .
H61C H 0.652452 0.386607 0.743735 0.049 Uiso 1 1 calc R U . . .

loop_
_atom_site_aniso_label
_atom_site_aniso_U_11
_atom_site_aniso_U_22
_atom_site_aniso_U_33
_atom_site_aniso_U_23
_atom_site_aniso_U_13
_atom_site_aniso_U_12
O1 0.0168(19) 0.038(2) 0.030(2) -0.0034(18) 0.0013(19) 0.0054(19)
C62 0.0141(15) 0.0377(18) 0.0305(19) -0.0036(16) 0.0007(17) 0.0046(17)
C63 0.0147(17) 0.038(2) 0.032(2) -0.0029(18) 0.0005(19) 0.0054(19)
C64 0.0142(18) 0.039(2) 0.035(2) -0.0042(19) 0.0002(19) 0.005(2)
C65 0.0063(19) 0.036(2) 0.030(2) -0.009(2) 0.001(2) 0.006(2)
C66 0.0120(17) 0.040(2) 0.030(2) -0.0061(18) 0.0014(18) 0.0044(19)
C67 0.0128(17) 0.0390(19) 0.031(2) -0.0041(18) 0.0009(19) 0.0041(18)
C68 0.015(3) 0.042(3) 0.027(3) -0.005(3) 0.001(3) 0.007(3)
O2 0.009(2) 0.038(2) 0.030(2) -0.008(2) 0.001(2) 0.005(2)
C162 0.0128(16) 0.0383(19) 0.031(2) -0.0050(17) 0.0008(18) 0.0047(18)
C163 0.0145(19) 0.038(2) 0.032(2) -0.0034(19) 0.000(2) 0.005(2)
C164 0.0154(19) 0.038(2) 0.031(2) -0.003(2) 0.001(2) 0.005(2)
C165 0.016(2) 0.038(2) 0.031(2) -0.003(2) 0.001(2) 0.005(2)
C166 0.0148(19) 0.038(2) 0.031(2) -0.004(2) 0.001(2) 0.005(2)
C167 0.0128(18) 0.038(2) 0.030(2) -0.0046(19) 0.001(2) 0.0042(19)
C168 0.013(5) 0.047(4) 0.036(5) -0.008(4) 0.002(5) 0.000(5)
O3 0.009(2) 0.037(3) 0.027(3) -0.004(2) 0.002(3) 0.004(3)
C262 0.0129(18) 0.038(2) 0.030(2) -0.0044(19) 0.001(2) 0.004(2)
C263 0.0128(17) 0.0383(19) 0.031(2) -0.0050(17) 0.0008(18) 0.0047(18)
C264 0.0144(19) 0.038(2) 0.032(2) -0.004(2) 0.000(2) 0.005(2)
C265 0.0154(19) 0.038(2) 0.031(2) -0.003(2) 0.001(2) 0.005(2)
C266 0.015(2) 0.038(2) 0.030(2) -0.003(2) 0.001(2) 0.005(2)
C267 0.015(2) 0.038(2) 0.030(2) -0.004(2) 0.001(2) 0.005(2)
C268 0.014(4) 0.042(4) 0.033(4) -0.004(4) 0.001(4) 0.003(4)
Sb1 0.02269(17) 0.02229(16) 0.01431(14) -0.00350(16) 0.00129(16) 0.00105(17)
F1 0.029(2) 0.119(4) 0.041(2) -0.010(3) -0.0117(16) 0.020(3)
F2 0.0370(19) 0.045(2) 0.0195(16) -0.0108(16) 0.0095(14) 0.0035(17)
F3 0.076(3) 0.0274(18) 0.044(2) -0.0052(16) 0.007(2) -0.010(2)
F4 0.044(2) 0.061(3) 0.0137(15) -0.0068(17) 0.0053(13) 0.0076(19)
F5 0.150(5) 0.0176(18) 0.054(3) 0.0060(18) 0.020(3) -0.003(2)
F6 0.0245(19) 0.093(3) 0.0276(18) -0.005(2) 0.0020(14) -0.009(2)
N1 0.014(2) 0.014(2) 0.0062(17) 0.0000(17) -0.0006(14) 0.0018(19)
N2 0.014(2) 0.0067(19) 0.010(2) 0.0004(16) -0.0003(16) 0.0000(16)
N3 0.013(2) 0.010(2) 0.011(2) 0.0017(16) -0.0015(16) -0.0009(16)
N4 0.015(2) 0.011(2) 0.011(2) 0.0009(16) -0.0005(17) 0.0010(17)
N5 0.014(2) 0.013(2) 0.013(2) -0.0026(16) -0.0034(17) 0.0000(17)
N6 0.014(2) 0.015(2) 0.0116(19) -0.0021(16) -0.0006(16) 0.0005(17)
C1 0.003(2) 0.017(3) 0.010(2) 0.0006(19) 0.0000(18) -0.0011(19)
C2 0.010(2) 0.010(2) 0.010(2) 0.0003(17) 0.0003(18) -0.0002(18)
C3 0.009(2) 0.017(3) 0.009(2) -0.002(2) 0.0007(19) 0.000(2)
C4 0.013(2) 0.014(2) 0.008(2) 0.0008(19) -0.0023(17) 0.002(2)
C5 0.008(2) 0.010(2) 0.014(2) 0.0003(18) -0.0002(19) 0.0005(19)
C6 0.010(2) 0.015(3) 0.009(2) -0.0034(18) -0.0014(17) -0.0011(19)
C7 0.013(3) 0.021(3) 0.011(2) 0.000(2) -0.001(2) -0.003(2)
C8 0.013(3) 0.024(3) 0.014(2) 0.002(2) -0.001(2) 0.001(2)
C9 0.012(3) 0.018(3) 0.015(3) 0.004(2) -0.004(2) -0.002(2)
C10 0.016(3) 0.011(2) 0.012(2) 0.002(2) -0.001(2) -0.001(2)
C11 0.010(2) 0.015(2) 0.011(2) 0.002(2) -0.0032(18) -0.0043(19)
C12 0.011(2) 0.010(2) 0.017(2) 0.0016(19) -0.001(2) -0.0020(19)
C13 0.010(2) 0.011(2) 0.018(3) -0.0001(19) -0.0021(19) -0.0023(19)
C14 0.009(2) 0.012(2) 0.014(2) -0.0014(19) -0.0004(19) -0.0050(19)
C15 0.009(2) 0.011(2) 0.011(2) -0.0020(19) 0.0042(19) -0.0036(19)
C16 0.008(2) 0.013(3) 0.013(2) -0.0020(19) 0.0013(18) 0.0001(18)
C17 0.014(2) 0.015(2) 0.010(2) -0.001(2) 0.0012(17) 0.002(2)
C18 0.013(3) 0.021(3) 0.011(2) -0.001(2) 0.000(2) 0.001(2)
C19 0.012(2) 0.016(2) 0.009(2) 0.0005(19) 0.0002(19) 0.002(2)
C20 0.013(3) 0.014(3) 0.011(2) 0.001(2) 0.0017(19) 0.003(2)
C21 0.010(2) 0.017(3) 0.015(2) 0.002(2) 0.0002(19) 0.001(2)
C22 0.009(2) 0.014(2) 0.017(3) -0.001(2) -0.0019(19) 0.001(2)
C23 0.009(2) 0.008(2) 0.020(3) -0.0007(19) 0.0002(19) -0.0014(19)
C24 0.015(3) 0.010(2) 0.014(2) 0.0001(19) -0.001(2) 0.000(2)
C25 0.013(3) 0.015(3) 0.019(3) -0.003(2) -0.003(2) -0.002(2)
C26 0.016(3) 0.016(3) 0.020(3) -0.004(2) -0.001(2) 0.000(2)
C27 0.011(2) 0.019(3) 0.013(2) -0.005(2) -0.0029(19) 0.002(2)
C28 0.016(3) 0.014(2) 0.014(2) -0.006(2) -0.004(2) 0.000(2)
C29 0.015(3) 0.019(3) 0.016(3) -0.005(2) -0.002(2) 0.003(2)
C30 0.019(3) 0.021(3) 0.012(2) -0.004(2) 0.002(2) -0.002(2)
C31 0.012(2) 0.022(3) 0.008(2) 0.000(2) 0.0009(19) 0.003(2)
C32 0.019(3) 0.011(2) 0.009(2) -0.0022(19) -0.0071(19) 0.004(2)
C33 0.019(3) 0.014(2) 0.011(2) 0.002(2) -0.003(2) 0.004(2)
C34 0.026(3) 0.014(3) 0.019(3) -0.001(2) -0.009(2) -0.003(2)
C35 0.037(3) 0.013(3) 0.020(3) -0.006(2) -0.008(2) 0.004(2)
C36 0.030(3) 0.026(3) 0.010(2) -0.005(2) 0.001(2) 0.008(2)
C37 0.019(3) 0.016(3) 0.017(3) 0.000(2) -0.001(2) -0.001(2)
C38 0.028(3) 0.020(3) 0.012(3) 0.006(2) 0.002(2) 0.007(2)
C39 0.033(4) 0.033(3) 0.019(3) 0.011(3) 0.009(2) 0.006(3)
C40 0.031(3) 0.019(3) 0.017(3) 0.007(2) 0.009(2) 0.002(2)
C41 0.029(3) 0.022(3) 0.038(4) 0.007(3) 0.009(3) -0.006(3)
C42 0.019(3) 0.014(2) 0.016(2) 0.0016(19) -0.001(2) 0.001(2)
C43 0.022(3) 0.026(3) 0.019(3) 0.001(2) -0.004(2) 0.002(3)
C44 0.021(3) 0.013(2) 0.013(2) -0.0018(19) -0.003(2) 0.003(2)
C45 0.030(3) 0.028(3) 0.023(3) -0.001(2) 0.006(3) 0.004(3)
C46 0.021(3) 0.018(3) 0.013(2) -0.001(2) -0.007(2) -0.001(2)
C47 0.020(3) 0.027(3) 0.034(3) 0.001(2) -0.010(3) -0.003(3)
C48 0.025(3) 0.023(3) 0.011(2) -0.003(2) -0.005(2) -0.003(2)
C49 0.022(3) 0.026(3) 0.028(3) 0.004(2) -0.007(2) 0.003(2)
C50 0.026(3) 0.014(3) 0.016(3) 0.005(2) -0.002(2) 0.002(2)
C51 0.027(3) 0.032(3) 0.022(3) 0.004(3) 0.006(2) 0.005(3)
C52 0.022(3) 0.011(2) 0.019(3) 0.003(2) -0.004(2) -0.001(2)
C53 0.026(3) 0.018(3) 0.037(3) 0.006(3) 0.002(2) -0.004(2)
C54 0.036(4) 0.014(3) 0.026(3) -0.004(2) -0.001(3) -0.004(2)
C55 0.055(4) 0.015(3) 0.033(4) 0.010(3) 0.000(3) 0.007(3)
C56 0.036(3) 0.014(2) 0.018(2) -0.004(2) -0.004(2) -0.002(3)
C57 0.044(4) 0.029(3) 0.032(3) -0.010(3) -0.016(3) -0.008(3)
C58 0.035(3) 0.020(3) 0.014(3) -0.005(2) -0.003(2) 0.002(2)
C59 0.042(4) 0.032(3) 0.025(3) -0.012(3) 0.002(3) 0.011(3)
C60 0.029(3) 0.021(3) 0.014(2) -0.001(2) 0.0042(19) 0.001(3)
C61 0.041(3) 0.043(3) 0.014(2) 0.000(3) -0.006(2) -0.005(3)

loop_
_atom_type_symbol
_atom_type_description
_atom_type_scat_dispersion_real
_atom_type_scat_dispersion_imag
_atom_type_scat_source
C C 0.0033 0.0016
;
International Tables for Crystallography
(Vol. C, Tables 4.2.6.8 and 6.1.1.4)
;
H H 0.0000 0.0000
;
International Tables for Crystallography
(Vol. C, Table 6.1.1.4)
;
F F 0.0171 0.0103
;
International Tables for Crystallography
(Vol. C, Tables 4.2.6.8 and 6.1.1.4)
;
N N 0.0061 0.0033
;
International Tables for Crystallography
(Vol. C, Tables 4.2.6.8 and 6.1.1.4)
;
O O 0.0106 0.0060
;
International Tables for Crystallography
(Vol. C, Tables 4.2.6.8 and 6.1.1.4)
;
Sb Sb -0.5866 1.5461
;
International Tables for Crystallography
(Vol. C, Tables 4.2.6.8 and 6.1.1.4)
;

loop_
_geom_angle_atom_site_label_1
_geom_angle_atom_site_label_2
_geom_angle_atom_site_label_3
_geom_angle
C62 O1 C68 119.2(8)
O1 C62 C63 125.6(9)
O1 C62 C67 117.0(9)
C63 C62 C67 117.4(11)
C64 C63 C62 120.2(10)
C64 C63 H63 119.9
C62 C63 H63 119.9
C65 C64 C63 126.6(10)
C65 C64 H64 116.7
C63 C64 H64 116.7
C64 C65 C66 112.9(10)
C64 C65 H65 123.6
C66 C65 H65 123.6
C67 C66 C65 123.5(9)
C67 C66 H66 118.2
C65 C66 H66 118.2
C66 C67 C62 119.4(11)
C66 C67 H67 120.3
C62 C67 H67 120.3
O1 C68 H68A 109.5
O1 C68 H68B 109.5
H68A C68 H68B 109.5
O1 C68 H68C 109.5
H68A C68 H68C 109.5
H68B C68 H68C 109.5
C168 O2 C162 107(2)
C163 C162 C167 115(2)
C163 C162 O2 127(2)
C167 C162 O2 117.8(19)
C164 C163 C162 123(3)
C164 C163 H163 118.5
C162 C163 H163 118.5
C163 C164 C165 123(2)
C163 C164 H164 118.7
C165 C164 H164 118.7
C164 C165 C166 115(2)
C164 C165 H165 122.6
C166 C165 H165 122.6
C167 C166 C165 124(2)
C167 C166 H166 118.0
C165 C166 H166 118.0
C166 C167 C162 120(2)
C166 C167 H167 119.9
C162 C167 H167 119.9
O2 C168 H16A 109.5
O2 C168 H16B 109.5
H16A C168 H16B 109.5
O2 C168 H16C 109.5
H16A C168 H16C 109.5
H16B C168 H16C 109.5
C268 O3 C262 101(2)
C267 C262 C263 113(3)
C267 C262 O3 117(3)
C263 C262 O3 130(3)
C264 C263 C262 125(3)
C264 C263 H263 117.7
C262 C263 H263 117.7
C265 C264 C263 123(3)
C265 C264 H264 118.7
C263 C264 H264 118.7
C264 C265 C266 110(3)
C264 C265 H265 125.2
C266 C265 H265 125.2
C267 C266 C265 125(3)
C267 C266 H266 117.3
C265 C266 H266 117.3
C266 C267 C262 116(3)
C266 C267 H267 122.0
C262 C267 H267 122.0
O3 C268 H26A 109.5
O3 C268 H26B 109.5
H26A C268 H26B 109.5
O3 C268 H26C 109.5
H26A C268 H26C 109.5
H26B C268 H26C 109.5
F5 Sb1 F3 178.8(2)
F5 Sb1 F6 90.6(2)
F3 Sb1 F6 88.1(2)
F5 Sb1 F4 89.28(19)
F3 Sb1 F4 90.75(17)
F6 Sb1 F4 91.51(15)
F5 Sb1 F1 91.5(3)
F3 Sb1 F1 89.8(2)
F6 Sb1 F1 177.2(2)
F4 Sb1 F1 90.34(16)
F5 Sb1 F2 90.55(18)
F3 Sb1 F2 89.43(16)
F6 Sb1 F2 89.24(15)
F4 Sb1 F2 179.24(16)
F1 Sb1 F2 88.92(16)
C10 N1 C1 122.8(4)
C10 N1 C7 111.3(4)
C1 N1 C7 125.6(4)
C11 N2 C14 108.5(4)
C11 N2 C2 121.0(4)
C14 N2 C2 128.5(4)
C19 N3 C3 121.3(4)
C19 N3 C16 108.8(4)
C3 N3 C16 128.4(4)
C23 N4 C20 111.5(4)
C23 N4 C4 126.4(4)
C20 N4 C4 122.1(4)
C5 N5 C24 124.1(4)
C5 N5 C27 124.0(4)
C24 N5 C27 111.5(4)
C6 N6 C28 124.1(4)
C6 N6 C31 123.6(4)
C28 N6 C31 111.9(4)
C6 C1 N1 115.4(4)
C6 C1 C2 123.0(4)
N1 C1 C2 121.6(4)
C1 C2 N2 115.7(4)
C1 C2 C3 117.4(4)
N2 C2 C3 126.7(4)
C4 C3 N3 115.5(4)
C4 C3 C2 117.7(4)
N3 C3 C2 126.7(4)
C5 C4 N4 114.9(4)
C5 C4 C3 123.1(4)
N4 C4 C3 122.0(4)
C6 C5 N5 119.0(4)
C6 C5 C4 119.5(4)
N5 C5 C4 121.5(4)
C5 C6 C1 119.3(4)
C5 C6 N6 119.3(4)
C1 C6 N6 121.4(4)
N1 C7 C8 105.3(4)
N1 C7 C31 117.3(4)
C8 C7 C31 137.3(5)
C7 C8 C9 109.0(4)
C7 C8 C38 126.7(5)
C9 C8 C38 124.2(5)
C10 C9 C8 107.2(4)
C10 C9 C40 129.2(5)
C8 C9 C40 123.3(5)
N1 C10 C9 107.1(4)
N1 C10 C11 115.3(4)
C9 C10 C11 137.5(5)
N2 C11 C12 107.8(4)
N2 C11 C10 120.0(4)
C12 C11 C10 132.2(5)
C13 C12 C11 108.1(4)
C13 C12 C42 126.2(4)
C11 C12 C42 125.0(4)
C12 C13 C14 108.6(4)
C12 C13 C44 121.5(4)
C14 C13 C44 129.1(4)
N2 C14 C15 124.2(4)
N2 C14 C13 106.5(4)
C15 C14 C13 128.6(4)
C16 C15 C14 129.6(4)
C16 C15 C32 115.9(4)
C14 C15 C32 114.5(4)
C15 C16 N3 124.7(4)
C15 C16 C17 128.7(4)
N3 C16 C17 106.0(4)
C18 C17 C16 108.9(4)
C18 C17 C46 123.1(4)
C16 C17 C46 127.4(5)
C17 C18 C19 107.8(4)
C17 C18 C48 126.4(5)
C19 C18 C48 125.1(5)
N3 C19 C20 120.9(4)
N3 C19 C18 107.8(4)
C20 C19 C18 131.2(4)
N4 C20 C21 105.9(4)
N4 C20 C19 115.4(4)
C21 C20 C19 138.7(5)
C20 C21 C22 107.4(4)
C20 C21 C50 127.8(5)
C22 C21 C50 124.5(5)
C23 C22 C21 109.2(4)
C23 C22 C52 127.3(4)
C21 C22 C52 123.4(5)
N4 C23 C22 105.9(4)
N4 C23 C24 116.8(4)
C22 C23 C24 137.2(4)
N5 C24 C25 106.0(4)
N5 C24 C23 115.5(4)
C25 C24 C23 138.5(5)
C24 C25 C26 108.3(4)
C24 C25 C54 129.4(5)
C26 C25 C54 122.2(5)
C27 C26 C25 108.4(4)
C27 C26 C56 128.8(5)
C25 C26 C56 122.7(5)
C26 C27 N5 105.7(4)
C26 C27 C28 137.5(5)
N5 C27 C28 116.8(4)
C29 C28 N6 105.6(4)
C29 C28 C27 138.1(5)
N6 C28 C27 116.3(4)
C28 C29 C30 109.2(4)
C28 C29 C58 129.0(5)
C30 C29 C58 121.9(5)
C31 C30 C29 108.1(4)
C31 C30 C60 129.6(5)
C29 C30 C60 122.3(5)
C30 C31 N6 105.2(4)
C30 C31 C7 139.4(5)
N6 C31 C7 115.4(4)
C37 C32 C33 119.4(4)
C37 C32 C15 120.7(5)
C33 C32 C15 119.9(4)
C34 C33 C32 120.6(5)
C34 C33 H33 119.7
C32 C33 H33 119.7
C35 C34 C33 119.5(5)
C35 C34 H34 120.2
C33 C34 H34 120.2
C34 C35 C36 120.8(5)
C34 C35 H35 119.6
C36 C35 H35 119.6
C37 C36 C35 119.4(5)
C37 C36 H36 120.3
C35 C36 H36 120.3
C36 C37 C32 120.2(5)
C36 C37 H37 119.9
C32 C37 H37 119.9
C8 C38 C39 111.6(5)
C8 C38 H38A 109.3
C39 C38 H38A 109.3
C8 C38 H38B 109.3
C39 C38 H38B 109.3
H38A C38 H38B 108.0
C38 C39 H39A 109.5
C38 C39 H39B 109.5
H39A C39 H39B 109.5
C38 C39 H39C 109.5
H39A C39 H39C 109.5
H39B C39 H39C 109.5
C9 C40 C41 112.6(5)
C9 C40 H40A 109.1
C41 C40 H40A 109.1
C9 C40 H40B 109.1
C41 C40 H40B 109.1
H40A C40 H40B 107.8
C40 C41 H41A 109.5
C40 C41 H41B 109.5
H41A C41 H41B 109.5
C40 C41 H41C 109.5
H41A C41 H41C 109.5
H41B C41 H41C 109.5
C12 C42 C43 112.7(4)
C12 C42 H42A 109.0
C43 C42 H42A 109.0
C12 C42 H42B 109.0
C43 C42 H42B 109.0
H42A C42 H42B 107.8
C42 C43 H43A 109.5
C42 C43 H43B 109.5
H43A C43 H43B 109.5
C42 C43 H43C 109.5
H43A C43 H43C 109.5
H43B C43 H43C 109.5
C13 C44 C45 110.7(4)
C13 C44 H44A 109.5
C45 C44 H44A 109.5
C13 C44 H44B 109.5
C45 C44 H44B 109.5
H44A C44 H44B 108.1
C44 C45 H45A 109.5
C44 C45 H45B 109.5
H45A C45 H45B 109.5
C44 C45 H45C 109.5
H45A C45 H45C 109.5
H45B C45 H45C 109.5
C17 C46 C47 111.5(4)
C17 C46 H46A 109.3
C47 C46 H46A 109.3
C17 C46 H46B 109.3
C47 C46 H46B 109.3
H46A C46 H46B 108.0
C46 C47 H47A 109.5
C46 C47 H47B 109.5
H47A C47 H47B 109.5
C46 C47 H47C 109.5
H47A C47 H47C 109.5
H47B C47 H47C 109.5
C18 C48 C49 112.9(4)
C18 C48 H48A 107(3)
C49 C48 H48A 110(4)
C18 C48 H48B 111(3)
C49 C48 H48B 114(4)
H48A C48 H48B 101(5)
C48 C49 H49A 109.5
C48 C49 H49B 109.5
H49A C49 H49B 109.5
C48 C49 H49C 109.5
H49A C49 H49C 109.5
H49B C49 H49C 109.5
C21 C50 C51 113.2(5)
C21 C50 H50A 107(4)
C51 C50 H50A 105(4)
C21 C50 H50B 108(4)
C51 C50 H50B 114(4)
H50A C50 H50B 109(6)
C50 C51 H51A 109.5
C50 C51 H51B 109.5
H51A C51 H51B 109.5
C50 C51 H51C 109.5
H51A C51 H51C 109.5
H51B C51 H51C 109.5
C22 C52 C53 112.4(4)
C22 C52 H52A 111(3)
C53 C52 H52A 113(3)
C22 C52 H52B 108(3)
C53 C52 H52B 111(3)
H52A C52 H52B 99(5)
C52 C53 H53A 109.5
C52 C53 H53B 109.5
H53A C53 H53B 109.5
C52 C53 H53C 109.5
H53A C53 H53C 109.5
H53B C53 H53C 109.5
C25 C54 C55 113.0(5)
C25 C54 H54A 113(4)
C55 C54 H54A 110(4)
C25 C54 H54B 107(3)
C55 C54 H54B 107(4)
H54A C54 H54B 106(5)
C54 C55 H55A 109.5
C54 C55 H55B 109.5
H55A C55 H55B 109.5
C54 C55 H55C 109.5
H55A C55 H55C 109.5
H55B C55 H55C 109.5
C26 C56 C57 112.6(5)
C26 C56 H56A 109.1
C57 C56 H56A 109.1
C26 C56 H56B 109.1
C57 C56 H56B 109.1
H56A C56 H56B 107.8
C56 C57 H57A 109.5
C56 C57 H57B 109.5
H57A C57 H57B 109.5
C56 C57 H57C 109.5
H57A C57 H57C 109.5
H57B C57 H57C 109.5
C59 C58 C29 113.0(5)
C59 C58 H58A 109.0
C29 C58 H58A 109.0
C59 C58 H58B 109.0
C29 C58 H58B 109.0
H58A C58 H58B 107.8
C58 C59 H59A 109.5
C58 C59 H59B 109.5
H59A C59 H59B 109.5
C58 C59 H59C 109.5
H59A C59 H59C 109.5
H59B C59 H59C 109.5
C30 C60 C61 114.7(4)
C30 C60 H60A 108.6
C61 C60 H60A 108.6
C30 C60 H60B 108.6
C61 C60 H60B 108.6
H60A C60 H60B 107.6
C60 C61 H61A 109.5
C60 C61 H61B 109.5
H61A C61 H61B 109.5
C60 C61 H61C 109.5
H61A C61 H61C 109.5
H61B C61 H61C 109.5

loop_
_geom_bond_atom_site_label_1
_geom_bond_atom_site_label_2
_geom_bond_distance
O1 C62 1.359(12)
O1 C68 1.401(10)
C62 C63 1.407(16)
C62 C67 1.417(12)
C63 C64 1.37(2)
C63 H63 0.9500
C64 C65 1.322(15)
C64 H64 0.9500
C65 C66 1.487(14)
C65 H65 0.9500
C66 C67 1.350(14)
C66 H66 0.9500
C67 H67 0.9500
C68 H68A 0.9800
C68 H68B 0.9800
C68 H68C 0.9800
O2 C168 1.28(2)
O2 C162 1.43(2)
C162 C163 1.41(2)
C162 C167 1.42(2)
C163 C164 1.35(3)
C163 H163 0.9500
C164 C165 1.36(2)
C164 H164 0.9500
C165 C166 1.42(2)
C165 H165 0.9500
C166 C167 1.35(2)
C166 H166 0.9500
C167 H167 0.9500
C168 H16A 0.9800
C168 H16B 0.9800
C168 H16C 0.9800
O3 C268 1.34(2)
O3 C262 1.44(2)
C262 C267 1.41(3)
C262 C263 1.43(3)
C263 C264 1.38(3)
C263 H263 0.9500
C264 C265 1.35(3)
C264 H264 0.9500
C265 C266 1.46(3)
C265 H265 0.9500
C266 C267 1.34(3)
C266 H266 0.9500
C267 H267 0.9500
C268 H26A 0.9800
C268 H26B 0.9800
C268 H26C 0.9800
Sb1 F5 1.845(4)
Sb1 F3 1.865(3)
Sb1 F6 1.866(3)
Sb1 F4 1.873(3)
Sb1 F1 1.874(4)
Sb1 F2 1.877(3)
N1 C10 1.377(6)
N1 C1 1.382(6)
N1 C7 1.400(6)
N2 C11 1.396(6)
N2 C14 1.410(6)
N2 C2 1.415(6)
N3 C19 1.389(6)
N3 C3 1.418(6)
N3 C16 1.418(6)
N4 C23 1.378(6)
N4 C20 1.394(6)
N4 C4 1.395(6)
N5 C5 1.376(6)
N5 C24 1.387(6)
N5 C27 1.398(6)
N6 C6 1.384(6)
N6 C28 1.391(6)
N6 C31 1.403(6)
C1 C6 1.375(7)
C1 C2 1.407(6)
C2 C3 1.427(7)
C3 C4 1.398(7)
C4 C5 1.377(6)
C5 C6 1.375(6)
C7 C8 1.403(7)
C7 C31 1.446(7)
C8 C9 1.422(7)
C8 C38 1.496(7)
C9 C10 1.403(7)
C9 C40 1.505(7)
C10 C11 1.421(7)
C11 C12 1.413(7)
C12 C13 1.385(7)
C12 C42 1.507(7)
C13 C14 1.426(7)
C13 C44 1.512(7)
C14 C15 1.414(7)
C15 C16 1.389(7)
C15 C32 1.495(6)
C16 C17 1.436(6)
C17 C18 1.379(7)
C17 C46 1.509(7)
C18 C19 1.428(7)
C18 C48 1.504(7)
C19 C20 1.416(7)
C20 C21 1.408(7)
C21 C22 1.412(7)
C21 C50 1.499(7)
C22 C23 1.394(7)
C22 C52 1.501(7)
C23 C24 1.465(7)
C24 C25 1.391(7)
C25 C26 1.428(7)
C25 C54 1.494(7)
C26 C27 1.389(7)
C26 C56 1.504(7)
C27 C28 1.469(7)
C28 C29 1.378(7)
C29 C30 1.430(7)
C29 C58 1.517(7)
C30 C31 1.393(7)
C30 C60 1.507(6)
C32 C37 1.394(7)
C32 C33 1.398(7)
C33 C34 1.389(7)
C33 H33 0.9500
C34 C35 1.378(8)
C34 H34 0.9500
C35 C36 1.399(8)
C35 H35 0.9500
C36 C37 1.391(7)
C36 H36 0.9500
C37 H37 0.9500
C38 C39 1.527(8)
C38 H38A 0.9900
C38 H38B 0.9900
C39 H39A 0.9800
C39 H39B 0.9800
C39 H39C 0.9800
C40 C41 1.523(8)
C40 H40A 0.9900
C40 H40B 0.9900
C41 H41A 0.9800
C41 H41B 0.9800
C41 H41C 0.9800
C42 C43 1.530(7)
C42 H42A 0.9900
C42 H42B 0.9900
C43 H43A 0.9800
C43 H43B 0.9800
C43 H43C 0.9800
C44 C45 1.515(8)
C44 H44A 0.9900
C44 H44B 0.9900
C45 H45A 0.9800
C45 H45B 0.9800
C45 H45C 0.9800
C46 C47 1.532(8)
C46 H46A 0.9900
C46 H46B 0.9900
C47 H47A 0.9800
C47 H47B 0.9800
C47 H47C 0.9800
C48 C49 1.527(8)
C48 H48A 0.95(6)
C48 H48B 0.96(6)
C49 H49A 0.9800
C49 H49B 0.9800
C49 H49C 0.9800
C50 C51 1.522(8)
C50 H50A 0.81(6)
C50 H50B 0.86(6)
C51 H51A 0.9800
C51 H51B 0.9800
C51 H51C 0.9800
C52 C53 1.536(8)
C52 H52A 0.96(6)
C52 H52B 0.95(6)
C53 H53A 0.9800
C53 H53B 0.9800
C53 H53C 0.9800
C54 C55 1.533(9)
C54 H54A 0.97(6)
C54 H54B 1.01(6)
C55 H55A 0.9800
C55 H55B 0.9800
C55 H55C 0.9800
C56 C57 1.529(8)
C56 H56A 0.9900
C56 H56B 0.9900
C57 H57A 0.9800
C57 H57B 0.9800
C57 H57C 0.9800
C58 C59 1.512(8)
C58 H58A 0.9900
C58 H58B 0.9900
C59 H59A 0.9800
C59 H59B 0.9800
C59 H59C 0.9800
C60 C61 1.528(7)
C60 H60A 0.9900
C60 H60B 0.9900
C61 H61A 0.9800
C61 H61B 0.9800
C61 H61C 0.9800

loop_
_geom_torsion_atom_site_label_1
_geom_torsion_atom_site_label_2
_geom_torsion_atom_site_label_3
_geom_torsion_atom_site_label_4
_geom_torsion
C68 O1 C62 C63 -4.0(11)
C68 O1 C62 C67 175.5(10)
O1 C62 C63 C64 -179.9(10)
C67 C62 C63 C64 0.7(17)
C62 C63 C64 C65 -3(2)
C63 C64 C65 C66 3(2)
C64 C65 C66 C67 -1.9(18)
C65 C66 C67 C62 0(2)
O1 C62 C67 C66 -179.2(10)
C63 C62 C67 C66 0.2(19)
C168 O2 C162 C163 -8(5)
C168 O2 C162 C167 176(3)
C167 C162 C163 C164 1(6)
O2 C162 C163 C164 -176(3)
C162 C163 C164 C165 -6(6)
C163 C164 C165 C166 9(5)
C164 C165 C166 C167 -8(5)
C165 C166 C167 C162 3(5)
C163 C162 C167 C166 1(5)
O2 C162 C167 C166 178(3)
C268 O3 C262 C267 168(6)
C268 O3 C262 C263 -6(8)
C267 C262 C263 C264 2(9)
O3 C262 C263 C264 176(6)
C262 C263 C264 C265 7(9)
C263 C264 C265 C266 5(7)
C264 C265 C266 C267 -29(7)
C265 C266 C267 C262 39(8)
C263 C262 C267 C266 -22(8)
O3 C262 C267 C266 163(5)
C10 N1 C1 C6 -176.0(4)
C7 N1 C1 C6 10.8(7)
C10 N1 C1 C2 3.6(7)
C7 N1 C1 C2 -169.6(4)
C6 C1 C2 N2 172.9(4)
N1 C1 C2 N2 -6.7(7)
C6 C1 C2 C3 -2.0(7)
N1 C1 C2 C3 178.5(4)
C11 N2 C2 C1 -5.0(7)
C14 N2 C2 C1 -167.1(4)
C11 N2 C2 C3 169.3(5)
C14 N2 C2 C3 7.2(8)
C19 N3 C3 C4 -5.8(7)
C16 N3 C3 C4 -170.6(5)
C19 N3 C3 C2 169.1(5)
C16 N3 C3 C2 4.3(8)
C1 C2 C3 C4 2.6(7)
N2 C2 C3 C4 -171.7(4)
C1 C2 C3 N3 -172.3(4)
N2 C2 C3 N3 13.5(8)
C23 N4 C4 C5 8.9(7)
C20 N4 C4 C5 -173.6(4)
C23 N4 C4 C3 -170.3(5)
C20 N4 C4 C3 7.2(7)
N3 C3 C4 C5 174.0(4)
C2 C3 C4 C5 -1.3(7)
N3 C3 C4 N4 -6.8(7)
C2 C3 C4 N4 177.8(4)
C24 N5 C5 C6 172.1(4)
C27 N5 C5 C6 -0.3(7)
C24 N5 C5 C4 -5.6(7)
C27 N5 C5 C4 -178.0(5)
N4 C4 C5 C6 -179.9(4)
C3 C4 C5 C6 -0.7(7)
N4 C4 C5 N5 -2.2(7)
C3 C4 C5 N5 177.0(4)
N5 C5 C6 C1 -176.4(4)
C4 C5 C6 C1 1.4(7)
N5 C5 C6 N6 4.0(7)
C4 C5 C6 N6 -178.2(4)
N1 C1 C6 C5 179.6(4)
C2 C1 C6 C5 0.0(7)
N1 C1 C6 N6 -0.9(7)
C2 C1 C6 N6 179.5(4)
C28 N6 C6 C5 -0.7(7)
C31 N6 C6 C5 171.1(4)
C28 N6 C6 C1 179.7(5)
C31 N6 C6 C1 -8.5(7)
C10 N1 C7 C8 -2.2(6)
C1 N1 C7 C8 171.7(4)
C10 N1 C7 C31 175.1(4)
C1 N1 C7 C31 -11.0(7)
N1 C7 C8 C9 0.7(6)
C31 C7 C8 C9 -175.8(6)
N1 C7 C8 C38 -174.5(5)
C31 C7 C8 C38 9.1(10)
C7 C8 C9 C10 1.0(6)
C38 C8 C9 C10 176.3(5)
C7 C8 C9 C40 -172.7(5)
C38 C8 C9 C40 2.5(8)
C1 N1 C10 C9 -171.2(4)
C7 N1 C10 C9 2.9(6)
C1 N1 C10 C11 10.7(7)
C7 N1 C10 C11 -175.2(4)
C8 C9 C10 N1 -2.3(6)
C40 C9 C10 N1 170.9(5)
C8 C9 C10 C11 175.1(6)
C40 C9 C10 C11 -11.6(10)
C14 N2 C11 C12 7.2(5)
C2 N2 C11 C12 -158.1(4)
C14 N2 C11 C10 -174.8(4)
C2 N2 C11 C10 19.9(7)
N1 C10 C11 N2 -22.2(7)
C9 C10 C11 N2 160.6(6)
N1 C10 C11 C12 155.3(5)
C9 C10 C11 C12 -22.0(10)
N2 C11 C12 C13 -4.8(5)
C10 C11 C12 C13 177.6(5)
N2 C11 C12 C42 166.0(4)
C10 C11 C12 C42 -11.7(8)
C11 C12 C13 C14 0.5(5)
C42 C12 C13 C14 -170.1(4)
C11 C12 C13 C44 171.1(4)
C42 C12 C13 C44 0.5(8)
C11 N2 C14 C15 164.0(4)
C2 N2 C14 C15 -32.2(7)
C11 N2 C14 C13 -6.8(5)
C2 N2 C14 C13 157.1(5)
C12 C13 C14 N2 3.8(5)
C44 C13 C14 N2 -165.8(5)
C12 C13 C14 C15 -166.4(5)
C44 C13 C14 C15 23.9(8)
N2 C14 C15 C16 18.1(8)
C13 C14 C15 C16 -173.3(5)
N2 C14 C15 C32 -159.5(4)
C13 C14 C15 C32 9.1(7)
C14 C15 C16 N3 19.0(8)
C32 C15 C16 N3 -163.5(4)
C14 C15 C16 C17 -171.6(5)
C32 C15 C16 C17 5.9(7)
C19 N3 C16 C15 163.5(5)
C3 N3 C16 C15 -30.3(8)
C19 N3 C16 C17 -7.9(5)
C3 N3 C16 C17 158.3(4)
C15 C16 C17 C18 -166.3(5)
N3 C16 C17 C18 4.6(5)
C15 C16 C17 C46 22.6(8)
N3 C16 C17 C46 -166.5(4)
C16 C17 C18 C19 0.3(6)
C46 C17 C18 C19 171.9(4)
C16 C17 C18 C48 -170.7(5)
C46 C17 C18 C48 0.9(8)
C3 N3 C19 C20 18.6(7)
C16 N3 C19 C20 -174.0(5)
C3 N3 C19 C18 -159.2(4)
C16 N3 C19 C18 8.2(5)
C17 C18 C19 N3 -5.3(6)
C48 C18 C19 N3 165.9(5)
C17 C18 C19 C20 177.3(5)
C48 C18 C19 C20 -11.6(9)
C23 N4 C20 C21 2.9(6)
C4 N4 C20 C21 -175.0(4)
C23 N4 C20 C19 -177.1(4)
C4 N4 C20 C19 5.0(7)
N3 C19 C20 N4 -17.6(7)
C18 C19 C20 N4 159.6(5)
N3 C19 C20 C21 162.4(6)
C18 C19 C20 C21 -20.4(11)
N4 C20 C21 C22 -2.1(5)
C19 C20 C21 C22 177.9(6)
N4 C20 C21 C50 171.6(5)
C19 C20 C21 C50 -8.4(10)
C20 C21 C22 C23 0.6(6)
C50 C21 C22 C23 -173.3(5)
C20 C21 C22 C52 178.6(5)
C50 C21 C22 C52 4.7(8)
C20 N4 C23 C22 -2.5(6)
C4 N4 C23 C22 175.3(4)
C20 N4 C23 C24 174.7(4)
C4 N4 C23 C24 -7.5(7)
C21 C22 C23 N4 1.1(6)
C52 C22 C23 N4 -176.8(5)
C21 C22 C23 C24 -175.3(6)
C52 C22 C23 C24 6.9(10)
C5 N5 C24 C25 -174.0(4)
C27 N5 C24 C25 -0.7(6)
C5 N5 C24 C23 6.8(7)
C27 N5 C24 C23 -179.9(4)
N4 C23 C24 N5 -0.6(7)
C22 C23 C24 N5 175.5(5)
N4 C23 C24 C25 -179.4(6)
C22 C23 C24 C25 -3.3(11)
N5 C24 C25 C26 0.4(6)
C23 C24 C25 C26 179.4(6)
N5 C24 C25 C54 -177.1(5)
C23 C24 C25 C54 1.8(11)
C24 C25 C26 C27 0.0(6)
C54 C25 C26 C27 177.7(5)
C24 C25 C26 C56 177.6(5)
C54 C25 C26 C56 -4.6(8)
C25 C26 C27 N5 -0.4(6)
C56 C26 C27 N5 -177.9(5)
C25 C26 C27 C28 -180.0(6)
C56 C26 C27 C28 2.5(10)
C5 N5 C27 C26 174.0(4)
C24 N5 C27 C26 0.7(6)
C5 N5 C27 C28 -6.3(7)
C24 N5 C27 C28 -179.6(4)
C6 N6 C28 C29 172.1(4)
C31 N6 C28 C29 -0.5(6)
C6 N6 C28 C27 -5.9(7)
C31 N6 C28 C27 -178.5(4)
C26 C27 C28 C29 11.4(12)
N5 C27 C28 C29 -168.1(6)
C26 C27 C28 N6 -171.4(6)
N5 C27 C28 N6 9.0(7)
N6 C28 C29 C30 0.0(6)
C27 C28 C29 C30 177.3(6)
N6 C28 C29 C58 -178.8(5)
C27 C28 C29 C58 -1.5(11)
C28 C29 C30 C31 0.6(6)
C58 C29 C30 C31 179.4(5)
C28 C29 C30 C60 -179.4(5)
C58 C29 C30 C60 -0.5(8)
C29 C30 C31 N6 -0.8(6)
C60 C30 C31 N6 179.1(5)
C29 C30 C31 C7 179.4(6)
C60 C30 C31 C7 -0.7(11)
C6 N6 C31 C30 -171.9(4)
C28 N6 C31 C30 0.8(6)
C6 N6 C31 C7 8.0(7)
C28 N6 C31 C7 -179.3(4)
N1 C7 C31 C30 -179.0(6)
C8 C7 C31 C30 -2.8(12)
N1 C7 C31 N6 1.3(7)
C8 C7 C31 N6 177.4(6)
C16 C15 C32 C37 71.8(6)
C14 C15 C32 C37 -110.3(5)
C16 C15 C32 C33 -107.9(5)
C14 C15 C32 C33 70.0(6)
C37 C32 C33 C34 -1.8(7)
C15 C32 C33 C34 178.0(5)
C32 C33 C34 C35 3.0(8)
C33 C34 C35 C36 -1.7(8)
C34 C35 C36 C37 -0.8(8)
C35 C36 C37 C32 2.0(8)
C33 C32 C37 C36 -0.7(7)
C15 C32 C37 C36 179.5(5)
C7 C8 C38 C39 83.8(7)
C9 C8 C38 C39 -90.6(6)
C10 C9 C40 C41 -53.6(8)
C8 C9 C40 C41 118.7(6)
C13 C12 C42 C43 112.9(6)
C11 C12 C42 C43 -56.2(6)
C12 C13 C44 C45 -82.3(6)
C14 C13 C44 C45 86.2(6)
C18 C17 C46 C47 -95.1(6)
C16 C17 C46 C47 74.9(6)
C17 C18 C48 C49 109.8(6)
C19 C18 C48 C49 -59.7(7)
C20 C21 C50 C51 -58.1(8)
C22 C21 C50 C51 114.6(6)
C23 C22 C52 C53 86.7(7)
C21 C22 C52 C53 -90.8(6)
C24 C25 C54 C55 90.6(7)
C26 C25 C54 C55 -86.6(7)
C27 C26 C56 C57 83.7(7)
C25 C26 C56 C57 -93.4(6)
C28 C29 C58 C59 83.8(7)
C30 C29 C58 C59 -94.9(6)
C31 C30 C60 C61 90.8(7)
C29 C30 C60 C61 -89.3(7)
